data_4029838
loop_
_publ_author_name
'Tang, Jian'
'Yue, Jia-Jun'
'Tao, Fei-Fei'
'Grampp, Guenter'
'Wang, Bing-Xiang'
'Li, Fang'
'Liang, Xue-Zheng'
'Shen, Yong-Miao'
'Xu, Jian-Hua'

_publ_section_title
;
 A three-component reaction by photoinduced electron transfer mechanism
 with N-protected pyrroles as neutral carbon nucleophiles.
;
_journal_issue 16
_journal_name_full 'The Journal of organic chemistry'
_journal_page_first 7572
_journal_page_last 7582
_journal_paper_doi 10.1021/jo5013114
_journal_volume 79
_journal_year 2014
_chemical_formula_moiety 'C26 H22 N4 O2'
_chemical_formula_sum 'C26 H22 N4 O2'
_chemical_formula_weight 422.48
_chemical_name_systematic
; 
 ? 
;
_space_group_IT_number 2
_symmetry_cell_setting triclinic
_symmetry_space_group_name_Hall '-P 1'
_symmetry_space_group_name_H-M 'P -1'
_atom_sites_solution_hydrogens geom
_atom_sites_solution_primary direct
_atom_sites_solution_secondary difmap
_audit_creation_method SHELXL-97
_cell_angle_alpha 98.980(2)
_cell_angle_beta 98.018(2)
_cell_angle_gamma 92.406(2)
_cell_formula_units_Z 2
_cell_length_a 9.5546(12)
_cell_length_b 10.2791(13)
_cell_length_c 12.0432(15)
_cell_measurement_reflns_used 1836
_cell_measurement_temperature 296(2)
_cell_measurement_theta_max 21.83
_cell_measurement_theta_min 2.56
_cell_volume 1154.4(3)
_computing_structure_refinement 'SHELXL-97 (Sheldrick, 1997)'
_computing_structure_solution 'SHELXS-97 (Sheldrick, 1990)'
_diffrn_ambient_temperature 296(2)
_diffrn_measured_fraction_theta_full 0.996
_diffrn_measured_fraction_theta_max 0.996
_diffrn_radiation_monochromator graphite
_diffrn_radiation_source 'fine-focus sealed tube'
_diffrn_radiation_type MoK\a
_diffrn_radiation_wavelength 0.71073
_diffrn_reflns_av_R_equivalents 0.0426
_diffrn_reflns_av_sigmaI/netI 0.0593
_diffrn_reflns_limit_h_max 11
_diffrn_reflns_limit_h_min -11
_diffrn_reflns_limit_k_max 12
_diffrn_reflns_limit_k_min -12
_diffrn_reflns_limit_l_max 14
_diffrn_reflns_limit_l_min -14
_diffrn_reflns_number 10018
_diffrn_reflns_theta_full 26.00
_diffrn_reflns_theta_max 26.00
_diffrn_reflns_theta_min 2.01
_exptl_absorpt_coefficient_mu 0.079
_exptl_absorpt_correction_T_max 0.9797
_exptl_absorpt_correction_T_min 0.9698
_exptl_absorpt_correction_type multi-scan
_exptl_absorpt_process_details 'SADABS (Bruker, 2000)'
_exptl_crystal_density_diffrn 1.215
_exptl_crystal_density_method 'not measured'
_exptl_crystal_F_000 444
_exptl_crystal_size_max 0.39
_exptl_crystal_size_mid 0.28
_exptl_crystal_size_min 0.26
_refine_diff_density_max 0.177
_refine_diff_density_min -0.170
_refine_diff_density_rms 0.038
_refine_ls_extinction_coef 0.026(3)
_refine_ls_extinction_expression Fc^*^=kFc[1+0.001xFc^2^\l^3^/sin(2\q)]^-1/4^
_refine_ls_extinction_method SHELXL
_refine_ls_goodness_of_fit_ref 1.003
_refine_ls_hydrogen_treatment constr
_refine_ls_matrix_type full
_refine_ls_number_parameters 293
_refine_ls_number_reflns 4517
_refine_ls_number_restraints 0
_refine_ls_restrained_S_all 1.003
_refine_ls_R_factor_all 0.0904
_refine_ls_R_factor_gt 0.0497
_refine_ls_shift/su_max 0.000
_refine_ls_shift/su_mean 0.000
_refine_ls_structure_factor_coef Fsqd
_refine_ls_weighting_details 'calc w=1/[\s^2^(Fo^2^)+(0.0600P)^2^+0.0000P] where P=(Fo^2^+2Fc^2^)/3'
_refine_ls_weighting_scheme calc
_refine_ls_wR_factor_gt 0.1187
_refine_ls_wR_factor_ref 0.1327
_reflns_number_gt 2744
_reflns_number_total 4517
_reflns_threshold_expression >2sigma(I)
_cod_data_source_file jo5013114_si_006.cif
_cod_data_source_block 1
_cod_depositor_comments
;
The following automatic conversions were performed:

'_symmetry_cell_setting' value 'Triclinic' changed to 'triclinic'
according to
/usr/data/users/saulius/crontab/automatic-downloads/rss-feeds/ACS/lib/dictionaries/cif_core.dic
dictionary named 'cif_core.dic' version 2.4.2 from 2011-04-26.

Automatic conversion script
Id: cif_fix_values 2281 2013-09-26 08:29:07Z andrius 

 Adding full bibliography for 4029837--4029842.cif.
;
_cod_original_sg_symbol_Hall '-P 1   '
_cod_original_sg_symbol_H-M 'P-1   '
_cod_database_code 4029838

loop_
_symmetry_equiv_pos_as_xyz
'x, y, z'
'-x, -y, -z'

loop_
_atom_site_label
_atom_site_type_symbol
_atom_site_fract_x
_atom_site_fract_y
_atom_site_fract_z
_atom_site_U_iso_or_equiv
_atom_site_adp_type
_atom_site_occupancy
_atom_site_symmetry_multiplicity
_atom_site_calc_flag
_atom_site_refinement_flags
C1 C 0.23468(18) 0.62070(17) 0.27384(14) 0.0359(4) Uani 1 1 d .
H1 H 0.2030 0.5488 0.2105 0.043 Uiso 1 1 calc R
C2 C 0.31784(19) 0.55984(17) 0.37040(14) 0.0392(5) Uani 1 1 d .
H2A H 0.3423 0.6278 0.4367 0.047 Uiso 1 1 calc R
H2B H 0.2572 0.4920 0.3907 0.047 Uiso 1 1 calc R
C3 C 0.47592(19) 0.92222(17) 0.26705(14) 0.0390(4) Uani 1 1 d .
C4 C 0.52117(18) 0.89358(18) 0.16059(15) 0.0397(5) Uani 1 1 d .
C5 C 0.47204(19) 0.77637(18) 0.09072(15) 0.0437(5) Uani 1 1 d .
H5 H 0.5011 0.7558 0.0198 0.052 Uiso 1 1 calc R
C6 C 0.37910(19) 0.68890(17) 0.12617(14) 0.0386(4) Uani 1 1 d .
C7 C 0.33163(17) 0.71636(16) 0.23184(13) 0.0333(4) Uani 1 1 d .
C8 C 0.38256(19) 0.83501(17) 0.30073(14) 0.0393(5) Uani 1 1 d .
H8 H 0.3530 0.8563 0.3713 0.047 Uiso 1 1 calc R
C9 C 0.5260(2) 1.0414(2) 0.34437(16) 0.0528(6) Uani 1 1 d .
C10 C 0.6205(2) 0.98268(19) 0.12610(16) 0.0477(5) Uani 1 1 d .
C11 C 0.3328(2) 0.5661(2) 0.05216(16) 0.0560(6) Uani 1 1 d .
C12 C 0.10340(19) 0.68731(17) 0.30666(15) 0.0389(5) Uani 1 1 d .
C13 C 0.0961(2) 0.7517(2) 0.41445(18) 0.0593(6) Uani 1 1 d .
H13 H 0.1712 0.7510 0.4724 0.071 Uiso 1 1 calc R
C14 C -0.0237(3) 0.8179(2) 0.4371(2) 0.0740(7) Uani 1 1 d .
H14 H -0.0275 0.8624 0.5100 0.089 Uiso 1 1 calc R
C15 C -0.1353(3) 0.8178(2) 0.3532(3) 0.0748(7) Uani 1 1 d .
H15 H -0.2149 0.8623 0.3686 0.090 Uiso 1 1 calc R
C16 C -0.1298(2) 0.7526(2) 0.2471(2) 0.0747(7) Uani 1 1 d .
H16 H -0.2063 0.7515 0.1900 0.090 Uiso 1 1 calc R
C17 C -0.0117(2) 0.6879(2) 0.22382(19) 0.0561(6) Uani 1 1 d .
H17 H -0.0093 0.6436 0.1507 0.067 Uiso 1 1 calc R
C18 C 0.44964(19) 0.50105(18) 0.33969(15) 0.0399(5) Uani 1 1 d .
C19 C 0.5837(2) 0.5564(2) 0.37125(17) 0.0519(5) Uani 1 1 d .
H19 H 0.6096 0.6352 0.4209 0.062 Uiso 1 1 calc R
C20 C 0.6779(2) 0.4745(2) 0.31610(19) 0.0600(6) Uani 1 1 d .
H20 H 0.7755 0.4901 0.3234 0.072 Uiso 1 1 calc R
C21 C 0.6007(2) 0.3702(2) 0.25146(18) 0.0531(6) Uani 1 1 d .
H21 H 0.6359 0.3009 0.2064 0.064 Uiso 1 1 calc R
C22 C 0.3565(2) 0.2850(2) 0.21040(16) 0.0449(5) Uani 1 1 d .
C23 C 0.1037(2) 0.21924(19) 0.19466(19) 0.0519(5) Uani 1 1 d .
C24 C 0.1255(3) 0.0854(2) 0.2285(2) 0.0799(8) Uani 1 1 d .
H24A H 0.1922 0.0413 0.1856 0.120 Uiso 1 1 calc R
H24B H 0.0369 0.0338 0.2134 0.120 Uiso 1 1 calc R
H24C H 0.1614 0.0960 0.3081 0.120 Uiso 1 1 calc R
C25 C -0.0078(2) 0.2876(2) 0.2547(2) 0.0803(8) Uani 1 1 d .
H25A H 0.0213 0.2989 0.3354 0.121 Uiso 1 1 calc R
H25B H -0.0958 0.2351 0.2350 0.121 Uiso 1 1 calc R
H25C H -0.0198 0.3724 0.2320 0.121 Uiso 1 1 calc R
C26 C 0.0712(3) 0.2130(3) 0.0677(2) 0.0858(8) Uani 1 1 d .
H26A H 0.0671 0.3009 0.0503 0.129 Uiso 1 1 calc R
H26B H -0.0183 0.1649 0.0398 0.129 Uiso 1 1 calc R
H26C H 0.1442 0.1693 0.0320 0.129 Uiso 1 1 calc R
N1 N 0.5642(3) 1.1321(2) 0.40888(16) 0.0860(7) Uani 1 1 d .
N2 N 0.7008(2) 1.05215(19) 0.10000(17) 0.0686(6) Uani 1 1 d .
N3 N 0.2971(3) 0.4687(2) -0.00600(16) 0.0883(7) Uani 1 1 d .
N4 N 0.45903(15) 0.38410(15) 0.26380(13) 0.0426(4) Uani 1 1 d .
O1 O 0.38411(14) 0.19135(14) 0.14590(12) 0.0613(4) Uani 1 1 d .
O2 O 0.23163(13) 0.30959(12) 0.24107(11) 0.0494(4) Uani 1 1 d .

loop_
_atom_site_aniso_label
_atom_site_aniso_U_11
_atom_site_aniso_U_22
_atom_site_aniso_U_33
_atom_site_aniso_U_23
_atom_site_aniso_U_13
_atom_site_aniso_U_12
C1 0.0414(11) 0.0326(10) 0.0330(9) 0.0025(8) 0.0060(8) 0.0037(8)
C2 0.0450(11) 0.0367(11) 0.0369(10) 0.0067(8) 0.0081(8) 0.0059(9)
C3 0.0452(11) 0.0328(10) 0.0362(10) 0.0037(8) -0.0016(8) 0.0025(9)
C4 0.0383(11) 0.0371(11) 0.0445(11) 0.0081(9) 0.0065(9) 0.0034(9)
C5 0.0497(12) 0.0447(12) 0.0379(10) 0.0041(9) 0.0136(9) 0.0027(10)
C6 0.0442(11) 0.0355(11) 0.0355(10) 0.0022(8) 0.0082(8) 0.0016(9)
C7 0.0357(10) 0.0333(10) 0.0304(9) 0.0044(8) 0.0029(8) 0.0072(8)
C8 0.0494(12) 0.0368(11) 0.0311(9) 0.0010(8) 0.0080(8) 0.0048(9)
C9 0.0700(15) 0.0436(13) 0.0405(11) 0.0034(10) 0.0006(10) -0.0095(11)
C10 0.0479(12) 0.0421(12) 0.0534(12) 0.0052(10) 0.0112(10) 0.0024(10)
C11 0.0800(16) 0.0460(13) 0.0407(11) -0.0058(10) 0.0239(11) -0.0138(11)
C12 0.0383(11) 0.0370(11) 0.0417(10) 0.0064(9) 0.0068(9) 0.0028(8)
C13 0.0553(13) 0.0708(16) 0.0511(13) 0.0008(11) 0.0121(11) 0.0151(12)
C14 0.0738(17) 0.0811(18) 0.0719(16) 0.0030(13) 0.0328(14) 0.0239(14)
C15 0.0482(15) 0.0725(17) 0.107(2) 0.0135(16) 0.0193(15) 0.0205(13)
C16 0.0521(15) 0.0755(18) 0.094(2) 0.0133(15) -0.0026(13) 0.0198(13)
C17 0.0500(13) 0.0558(14) 0.0598(13) 0.0073(11) -0.0012(11) 0.0098(11)
C18 0.0430(11) 0.0378(11) 0.0412(10) 0.0108(9) 0.0076(9) 0.0073(9)
C19 0.0467(12) 0.0474(13) 0.0602(13) 0.0102(10) 0.0014(10) 0.0044(10)
C20 0.0380(12) 0.0622(15) 0.0841(16) 0.0211(13) 0.0130(11) 0.0056(11)
C21 0.0402(12) 0.0530(14) 0.0725(14) 0.0152(11) 0.0221(10) 0.0122(10)
C22 0.0442(12) 0.0422(12) 0.0517(12) 0.0106(10) 0.0143(10) 0.0073(10)
C23 0.0405(12) 0.0445(12) 0.0707(14) 0.0049(10) 0.0149(10) -0.0038(10)
C24 0.0715(17) 0.0507(15) 0.125(2) 0.0241(15) 0.0294(16) 0.0024(12)
C25 0.0499(14) 0.0663(17) 0.125(2) 0.0051(15) 0.0278(15) 0.0016(12)
C26 0.0709(17) 0.105(2) 0.0749(18) 0.0143(16) -0.0045(14) -0.0168(15)
N1 0.134(2) 0.0610(14) 0.0517(12) -0.0024(10) -0.0016(12) -0.0280(13)
N2 0.0640(13) 0.0603(13) 0.0842(14) 0.0105(11) 0.0246(11) -0.0085(10)
N3 0.132(2) 0.0664(14) 0.0601(13) -0.0177(11) 0.0348(13) -0.0311(13)
N4 0.0393(9) 0.0405(9) 0.0502(10) 0.0076(8) 0.0135(7) 0.0062(7)
O1 0.0592(10) 0.0504(9) 0.0720(10) -0.0107(8) 0.0242(8) 0.0059(7)
O2 0.0389(8) 0.0425(8) 0.0666(9) -0.0001(7) 0.0170(7) 0.0024(6)

loop_
_atom_type_symbol
_atom_type_description
_atom_type_scat_dispersion_real
_atom_type_scat_dispersion_imag
_atom_type_scat_source
C C 0.0033 0.0016 'International Tables Vol C Tables 4.2.6.8 and 6.1.1.4'
H H 0.0000 0.0000 'International Tables Vol C Tables 4.2.6.8 and 6.1.1.4'
N N 0.0061 0.0033 'International Tables Vol C Tables 4.2.6.8 and 6.1.1.4'
O O 0.0106 0.0060 'International Tables Vol C Tables 4.2.6.8 and 6.1.1.4'

loop_
_geom_angle_atom_site_label_1
_geom_angle_atom_site_label_2
_geom_angle_atom_site_label_3
_geom_angle
C7 C1 C12 110.54(13)
C7 C1 C2 109.95(14)
C12 C1 C2 113.72(14)
C7 C1 H1 107.5
C12 C1 H1 107.5
C2 C1 H1 107.5
C18 C2 C1 113.39(14)
C18 C2 H2A 108.9
C1 C2 H2A 108.9
C18 C2 H2B 108.9
C1 C2 H2B 108.9
H2A C2 H2B 107.7
C8 C3 C4 120.43(16)
C8 C3 C9 118.30(16)
C4 C3 C9 121.27(17)
C5 C4 C3 118.84(17)
C5 C4 C10 120.48(17)
C3 C4 C10 120.64(17)
C4 C5 C6 120.11(16)
C4 C5 H5 119.9
C6 C5 H5 119.9
C5 C6 C7 121.87(16)
C5 C6 C11 118.55(16)
C7 C6 C11 119.58(16)
C8 C7 C6 116.97(16)
C8 C7 C1 120.21(15)
C6 C7 C1 122.76(15)
C3 C8 C7 121.77(16)
C3 C8 H8 119.1
C7 C8 H8 119.1
N1 C9 C3 176.9(2)
N2 C10 C4 178.8(2)
N3 C11 C6 179.5(3)
C13 C12 C17 118.10(18)
C13 C12 C1 123.03(17)
C17 C12 C1 118.81(16)
C12 C13 C14 120.2(2)
C12 C13 H13 119.9
C14 C13 H13 119.9
C15 C14 C13 120.4(2)
C15 C14 H14 119.8
C13 C14 H14 119.8
C16 C15 C14 119.8(2)
C16 C15 H15 120.1
C14 C15 H15 120.1
C15 C16 C17 120.2(2)
C15 C16 H16 119.9
C17 C16 H16 119.9
C16 C17 C12 121.3(2)
C16 C17 H17 119.3
C12 C17 H17 119.3
C19 C18 N4 106.52(16)
C19 C18 C2 126.41(18)
N4 C18 C2 126.81(16)
C18 C19 C20 108.90(18)
C18 C19 H19 125.6
C20 C19 H19 125.6
C21 C20 C19 107.90(18)
C21 C20 H20 126.1
C19 C20 H20 126.1
C20 C21 N4 108.11(18)
C20 C21 H21 125.9
N4 C21 H21 125.9
O1 C22 O2 126.92(19)
O1 C22 N4 122.05(17)
O2 C22 N4 111.03(16)
O2 C23 C25 101.45(16)
O2 C23 C26 109.92(17)
C25 C23 C26 111.6(2)
O2 C23 C24 109.69(18)
C25 C23 C24 110.90(19)
C26 C23 C24 112.7(2)
C23 C24 H24A 109.5
C23 C24 H24B 109.5
H24A C24 H24B 109.5
C23 C24 H24C 109.5
H24A C24 H24C 109.5
H24B C24 H24C 109.5
C23 C25 H25A 109.5
C23 C25 H25B 109.5
H25A C25 H25B 109.5
C23 C25 H25C 109.5
H25A C25 H25C 109.5
H25B C25 H25C 109.5
C23 C26 H26A 109.5
C23 C26 H26B 109.5
H26A C26 H26B 109.5
C23 C26 H26C 109.5
H26A C26 H26C 109.5
H26B C26 H26C 109.5
C21 N4 C22 119.95(16)
C21 N4 C18 108.57(16)
C22 N4 C18 131.32(15)
C22 O2 C23 121.53(15)

loop_
_geom_bond_atom_site_label_1
_geom_bond_atom_site_label_2
_geom_bond_distance
C1 C7 1.513(2)
C1 C12 1.525(2)
C1 C2 1.545(2)
C1 H1 0.9800
C2 C18 1.487(2)
C2 H2A 0.9700
C2 H2B 0.9700
C3 C8 1.382(2)
C3 C4 1.402(2)
C3 C9 1.438(3)
C4 C5 1.381(2)
C4 C10 1.438(3)
C5 C6 1.392(2)
C5 H5 0.9300
C6 C7 1.402(2)
C6 C11 1.441(3)
C7 C8 1.391(2)
C8 H8 0.9300
C9 N1 1.128(2)
C10 N2 1.135(2)
C11 N3 1.138(2)
C12 C13 1.374(2)
C12 C17 1.378(3)
C13 C14 1.394(3)
C13 H13 0.9300
C14 C15 1.363(3)
C14 H14 0.9300
C15 C16 1.356(3)
C15 H15 0.9300
C16 C17 1.374(3)
C16 H16 0.9300
C17 H17 0.9300
C18 C19 1.358(3)
C18 N4 1.406(2)
C19 C20 1.419(3)
C19 H19 0.9300
C20 C21 1.346(3)
C20 H20 0.9300
C21 N4 1.393(2)
C21 H21 0.9300
C22 O1 1.202(2)
C22 O2 1.320(2)
C22 N4 1.395(2)
C23 O2 1.490(2)
C23 C25 1.507(3)
C23 C26 1.509(3)
C23 C24 1.509(3)
C24 H24A 0.9600
C24 H24B 0.9600
C24 H24C 0.9600
C25 H25A 0.9600
C25 H25B 0.9600
C25 H25C 0.9600
C26 H26A 0.9600
C26 H26B 0.9600
C26 H26C 0.9600
